data_1570155
loop_
_publ_author_name
'Maynard, Aaron'
'Gau, Michael'
'Albert, Daniel R.'
'Rajaseelan, Edward'

_publ_section_title
;
 [(1,2,5,6-\h)-Cycloocta-1,5-diene](1-ethyl-4-isopropyl-1,2,4-triazol-5-ylidene)(triphenylphosphane)iridium(I)
 tetrafluoridoborate dichloromethane sesquisolvate
;
_journal_coeditor_code HB4453
_journal_issue 10
_journal_name_full IUCrData
_journal_paper_doi 10.1107/S2414314623009033
_journal_volume 8
_journal_year 2023
_chemical_formula_iupac '[Ir (C8 H12) (C7 H13 N3) (C18 H15 P)] B F4, 1.5C H2 Cl2'
_chemical_formula_moiety 'C33 H40 Ir N3 P +, B F4 -, 1.5(C H2 Cl2)'
_chemical_formula_sum 'C34.5 H43 B Cl3 F4 Ir N3 P'
_chemical_formula_weight 916.05
_chemical_name_systematic
;[(1,2,5,6-\h)-Cycloocta-1,5-diene](1-ethyl-4-isopropyl-1,2,4-triazol-5-ylidene)(triphenylphosphane)iridium(I) tetrafluoridoborate dichloromethane
sesquisolvate
;
_space_group_crystal_system triclinic
_space_group_IT_number 2
_space_group_name_Hall '-P 1'
_space_group_name_H-M_alt 'P -1'
_atom_sites_solution_hydrogens geom
_atom_sites_solution_primary iterative
_audit_creation_method
;
Olex2 1.3
(compiled 2020.11.12 svn.r5f609507 for OlexSys, GUI svn.r6408)
;
_cell_angle_alpha 87.4210(10)
_cell_angle_beta 86.9880(10)
_cell_angle_gamma 77.089(2)
_cell_formula_units_Z 2
_cell_length_a 10.8268(2)
_cell_length_b 12.5379(2)
_cell_length_c 14.0896(2)
_cell_measurement_reflns_used 39800
_cell_measurement_temperature 100
_cell_measurement_theta_max 28.3040
_cell_measurement_theta_min 2.1420
_cell_volume 1860.58(5)
_computing_cell_refinement
;
CrysAlisPro 1.171.42.79a (Rigaku OD, 2022)
;
_computing_data_collection
;
CrysAlisPro 1.171.42.79a (Rigaku OD, 2022)
;
_computing_data_reduction
;
CrysAlisPro 1.171.42.79a (Rigaku OD, 2022)
;
_computing_molecular_graphics
;
Olex2 1.3 (Dolomanov <i>et al.</i>,  2009)
;
_computing_publication_material
;
publCIF (Westrip, 2010)
;
_computing_structure_refinement
;
<i>SHELXL2018/3</i> (Sheldrick, 2015)
;
_computing_structure_solution
;
<i>olex2.solve</i> 1.3 (Bourhis <i>et al.</i>,  2015)
;
_diffrn_ambient_temperature 99.96(14)
_diffrn_detector_area_resol_mean 10.0
_diffrn_measured_fraction_theta_full 1.000
_diffrn_measured_fraction_theta_max 1.000
_diffrn_measurement_device '\k-geometry diffractometer'
_diffrn_measurement_device_type 'Rigaku XtaLAB Synergy-S'
_diffrn_measurement_method '\w scans'
_diffrn_radiation_type MoK\a
_diffrn_radiation_wavelength 0.71073
_diffrn_reflns_av_R_equivalents 0.0472
_diffrn_reflns_av_unetI/netI 0.0319
_diffrn_reflns_limit_h_max 14
_diffrn_reflns_limit_h_min -14
_diffrn_reflns_limit_k_max 16
_diffrn_reflns_limit_k_min -16
_diffrn_reflns_limit_l_max 18
_diffrn_reflns_limit_l_min -18
_diffrn_reflns_number 56836
_diffrn_reflns_theta_full 25.242
_diffrn_reflns_theta_max 28.282
_diffrn_reflns_theta_min 1.932
_exptl_absorpt_coefficient_mu 3.895
_exptl_absorpt_correction_T_max 1.00000
_exptl_absorpt_correction_T_min 0.74274
_exptl_absorpt_correction_type multi-scan
_exptl_absorpt_process_details
;
(CrysAlisPro; Rigaku OD, 2022)
;
_exptl_crystal_colour red
_exptl_crystal_density_diffrn 1.635
_exptl_crystal_description plate
_exptl_crystal_F_000 910
_exptl_crystal_size_max 0.23
_exptl_crystal_size_mid 0.15
_exptl_crystal_size_min 0.05
_refine_diff_density_max 1.042
_refine_diff_density_min -1.325
_refine_ls_extinction_method none
_refine_ls_goodness_of_fit_ref 1.047
_refine_ls_hydrogen_treatment constr
_refine_ls_matrix_type full
_refine_ls_number_parameters 535
_refine_ls_number_reflns 9245
_refine_ls_number_restraints 258
_refine_ls_restrained_S_all 1.038
_refine_ls_R_factor_all 0.0275
_refine_ls_R_factor_gt 0.0244
_refine_ls_shift/su_max 0.005
_refine_ls_shift/su_mean 0.000
_refine_ls_structure_factor_coef Fsqd
_refine_ls_weighting_details 'w=1/[\s^2^(Fo^2^)+(0.0306P)^2^+1.9588P] where P=(Fo^2^+2Fc^2^)/3'
_refine_ls_weighting_scheme calc
_refine_ls_wR_factor_gt 0.0585
_refine_ls_wR_factor_ref 0.0593
_reflns_number_gt 8573
_reflns_number_total 9245
_reflns_threshold_expression 'I > 2\s(I)'
_cod_data_source_file hb4453.cif
_cod_data_source_block I
_cod_original_formula_sum 'C34.50 H43 B Cl3 F4 Ir N3 P'
_cod_database_code 1570155
_shelx_space_group_comment
;
The symmetry employed for this shelxl refinement is uniquely defined
by the following loop, which should always be used as a source of
symmetry information in preference to the above space-group names.
They are only intended as comments.
;
_shelx_estimated_absorpt_t_min 0.468
_shelx_estimated_absorpt_t_max 0.829

loop_
_space_group_symop_operation_xyz
'x, y, z'
'-x, -y, -z'

loop_
_atom_site_type_symbol
_atom_site_label
_atom_site_fract_x
_atom_site_fract_y
_atom_site_fract_z
_atom_site_U_iso_or_equiv
_atom_site_adp_type
_atom_site_calc_flag
_atom_site_occupancy
_atom_site_disorder_assembly
_atom_site_disorder_group
Ir Ir1 0.42879(2) 0.31295(2) 0.83228(2) 0.01084(4) Uani d 1 . .
P P1 0.46138(6) 0.24673(5) 0.67973(5) 0.01209(13) Uani d 1 . .
N N1 0.4873(2) 0.53500(18) 0.77520(16) 0.0137(4) Uani d 1 . .
N N2 0.5831(2) 0.59119(18) 0.75973(17) 0.0172(5) Uani d 1 . .
N N3 0.6578(2) 0.41849(18) 0.80404(15) 0.0135(4) Uani d 1 . .
C C1 0.5294(2) 0.4294(2) 0.80093(17) 0.0122(5) Uani d 1 . .
C C2 0.6853(3) 0.5177(2) 0.7791(2) 0.0170(5) Uani d 1 . .
H H2 0.768330 0.531266 0.776228 0.020 Uiso calc 1 . .
C C3 0.3587(3) 0.5900(2) 0.7484(2) 0.0174(5) Uani d 1 . .
H H3A 0.300273 0.540968 0.765245 0.021 Uiso calc 1 . .
H H3B 0.358718 0.603485 0.678623 0.021 Uiso calc 1 . .
C C4 0.3101(3) 0.6974(2) 0.7964(2) 0.0214(6) Uani d 1 . .
H H4A 0.227615 0.733449 0.771804 0.032 Uiso calc 1 . .
H H4B 0.370357 0.744625 0.783539 0.032 Uiso calc 1 . .
H H4C 0.300708 0.683791 0.865200 0.032 Uiso calc 1 . .
C C5 0.7507(2) 0.3164(2) 0.8281(2) 0.0160(5) Uani d 1 . .
H H5 0.706314 0.254383 0.829472 0.019 Uiso calc 1 . .
C C6 0.8591(3) 0.2942(3) 0.7526(2) 0.0233(6) Uani d 1 . .
H H6A 0.824114 0.296898 0.689585 0.035 Uiso calc 1 . .
H H6B 0.913142 0.221557 0.765008 0.035 Uiso calc 1 . .
H H6C 0.909510 0.349854 0.754893 0.035 Uiso calc 1 . .
C C7 0.8005(3) 0.3224(3) 0.9268(2) 0.0300(7) Uani d 1 . .
H H7A 0.845658 0.382012 0.926709 0.045 Uiso calc 1 . .
H H7B 0.858543 0.252941 0.943229 0.045 Uiso calc 1 . .
H H7C 0.729154 0.336229 0.973736 0.045 Uiso calc 1 . .
C C8 0.5887(3) 0.2803(2) 0.60086(18) 0.0151(5) Uani d 1 . .
C C9 0.5887(3) 0.3908(2) 0.58311(19) 0.0170(5) Uani d 1 . .
H H9 0.524697 0.445208 0.612714 0.020 Uiso calc 1 . .
C C10 0.6805(3) 0.4223(3) 0.5230(2) 0.0213(6) Uani d 1 . .
H H10 0.680084 0.497754 0.512465 0.026 Uiso calc 1 . .
C C11 0.7729(3) 0.3438(3) 0.4781(2) 0.0260(7) Uani d 1 . .
H H11 0.836610 0.365090 0.437482 0.031 Uiso calc 1 . .
C C12 0.7720(3) 0.2347(3) 0.4928(2) 0.0277(7) Uani d 1 . .
H H12 0.833794 0.180955 0.460532 0.033 Uiso calc 1 . .
C C13 0.6813(3) 0.2023(3) 0.5544(2) 0.0223(6) Uani d 1 . .
H H13 0.682573 0.126664 0.564848 0.027 Uiso calc 1 . .
C C14 0.4928(3) 0.0979(2) 0.68138(18) 0.0151(5) Uani d 1 . .
C C15 0.6038(3) 0.0395(2) 0.7234(2) 0.0200(6) Uani d 1 . .
H H15 0.662608 0.078059 0.744960 0.024 Uiso calc 1 . .
C C16 0.6284(3) -0.0734(2) 0.7338(2) 0.0234(6) Uani d 1 . .
H H16 0.703916 -0.112412 0.761865 0.028 Uiso calc 1 . .
C C17 0.5414(3) -0.1292(2) 0.7027(2) 0.0238(6) Uani d 1 . .
H H17 0.558009 -0.206801 0.708941 0.029 Uiso calc 1 . .
C C18 0.4307(3) -0.0723(2) 0.6627(2) 0.0241(6) Uani d 1 . .
H H18 0.371063 -0.110976 0.642770 0.029 Uiso calc 1 . .
C C19 0.4061(3) 0.0411(2) 0.6514(2) 0.0198(6) Uani d 1 . .
H H19 0.330383 0.079633 0.623336 0.024 Uiso calc 1 . .
C C20 0.3257(2) 0.2926(2) 0.60536(18) 0.0133(5) Uani d 1 . .
C C21 0.3355(3) 0.2633(2) 0.5099(2) 0.0193(6) Uani d 1 . .
H H21 0.412847 0.220680 0.484384 0.023 Uiso calc 1 . .
C C22 0.2324(3) 0.2965(3) 0.4526(2) 0.0241(6) Uani d 1 . .
H H22 0.239487 0.276844 0.387901 0.029 Uiso calc 1 . .
C C23 0.1186(3) 0.3586(3) 0.4898(2) 0.0240(6) Uani d 1 . .
H H23 0.047804 0.380270 0.450726 0.029 Uiso calc 1 . .
C C24 0.1087(3) 0.3888(2) 0.5836(2) 0.0234(6) Uani d 1 . .
H H24 0.031145 0.431820 0.608514 0.028 Uiso calc 1 . .
C C25 0.2116(3) 0.3567(2) 0.6418(2) 0.0177(5) Uani d 1 . .
H H25 0.204365 0.378170 0.706068 0.021 Uiso calc 1 . .
C C26 0.3710(5) 0.1670(7) 0.8993(6) 0.0169(11) Uani d 0.65 A 1
H H26 0.408861 0.096875 0.867303 0.020 Uiso calc 0.65 A 1
C C26* 0.4032(12) 0.1559(14) 0.8990(13) 0.0170(13) Uani d 0.35 A 2
H H26* 0.440662 0.090734 0.860185 0.020 Uiso calc 0.35 A 2
C C27 0.2664(6) 0.2317(5) 0.8550(4) 0.0151(10) Uani d 0.65 A 1
H H27 0.242293 0.199930 0.796722 0.018 Uiso calc 0.65 A 1
C C27* 0.2892(14) 0.2125(12) 0.8706(10) 0.0182(14) Uani d 0.35 A 2
H H27* 0.260222 0.180920 0.814109 0.022 Uiso calc 0.35 A 2
C C28 0.1581(5) 0.3082(5) 0.9061(4) 0.0213(9) Uani d 0.65 A 1
H H28A 0.103175 0.264036 0.939870 0.026 Uiso calc 0.65 A 1
H H28B 0.106647 0.356049 0.858195 0.026 Uiso calc 0.65 A 1
C C28* 0.1784(9) 0.2735(8) 0.9343(7) 0.0209(12) Uani d 0.35 A 2
H H28C 0.097464 0.269089 0.906701 0.025 Uiso calc 0.35 A 2
H H28D 0.181611 0.236352 0.997880 0.025 Uiso calc 0.35 A 2
C C29 0.1991(5) 0.3808(5) 0.9783(4) 0.0193(9) Uani d 0.65 A 1
H H29A 0.134718 0.450504 0.982135 0.023 Uiso calc 0.65 A 1
H H29B 0.201350 0.343581 1.041854 0.023 Uiso calc 0.65 A 1
C C29* 0.1799(10) 0.3920(9) 0.9454(7) 0.0207(13) Uani d 0.35 A 2
H H29C 0.129596 0.436617 0.895140 0.025 Uiso calc 0.35 A 2
H H29D 0.138651 0.415765 1.007631 0.025 Uiso calc 0.35 A 2
C C30 0.3295(8) 0.4067(9) 0.9534(5) 0.0151(11) Uani d 0.65 A 1
H H30 0.327373 0.486865 0.947260 0.018 Uiso calc 0.65 A 1
C C30* 0.3094(17) 0.4132(19) 0.9397(12) 0.0175(14) Uani d 0.35 A 2
H H30* 0.309374 0.492744 0.930832 0.021 Uiso calc 0.35 A 2
C C31 0.4450(6) 0.3434(8) 0.9842(7) 0.0163(11) Uani d 0.65 A 1
H H31 0.508946 0.387536 0.995072 0.020 Uiso calc 0.65 A 1
C C31* 0.4167(14) 0.3534(16) 0.9850(14) 0.0171(14) Uani d 0.35 A 2
H H31* 0.477292 0.398121 1.002506 0.021 Uiso calc 0.35 A 2
C C32 0.4657(5) 0.2386(4) 1.0399(3) 0.0197(9) Uani d 0.65 A 1
H H32A 0.445303 0.253878 1.107962 0.024 Uiso calc 0.65 A 1
H H32B 0.556294 0.201240 1.033323 0.024 Uiso calc 0.65 A 1
C C32* 0.4137(10) 0.2520(9) 1.0527(7) 0.0194(12) Uani d 0.35 A 2
H H32C 0.475830 0.248433 1.102566 0.023 Uiso calc 0.35 A 2
H H32D 0.328457 0.261141 1.084544 0.023 Uiso calc 0.35 A 2
C C33 0.3834(5) 0.1614(4) 1.0075(3) 0.0194(8) Uani d 0.65 A 1
H H33A 0.421986 0.085219 1.028067 0.023 Uiso calc 0.65 A 1
H H33B 0.297834 0.181703 1.038865 0.023 Uiso calc 0.65 A 1
C C33* 0.4445(10) 0.1451(8) 1.0004(6) 0.0191(12) Uani d 0.35 A 2
H H33C 0.537188 0.115216 1.000228 0.023 Uiso calc 0.35 A 2
H H33D 0.402844 0.091744 1.035702 0.023 Uiso calc 0.35 A 2
Cl Cl1 0.86248(11) 0.00478(10) 0.89852(9) 0.0580(3) Uani d 1 . .
Cl Cl2 1.12218(14) -0.00307(12) 0.82944(14) 0.0864(5) Uani d 1 . .
C C34 1.0052(5) -0.0780(4) 0.8554(5) 0.0756(17) Uani d 1 . .
H H34A 1.036204 -0.136525 0.903530 0.091 Uiso calc 1 . .
H H34B 0.989458 -0.113255 0.797146 0.091 Uiso calc 1 . .
Cl Cl3 0.9176(2) -0.0652(2) 0.43518(18) 0.0604(6) Uani d 0.5 B -1
Cl Cl4 0.9699(3) 0.0021(2) 0.6212(2) 0.0676(7) Uani d 0.5 B -1
C C35 0.9003(9) -0.0864(8) 0.5585(7) 0.059(2) Uani d 0.5 B -1
H H35A 0.940425 -0.163232 0.575832 0.071 Uiso calc 0.5 B -1
H H35B 0.808940 -0.074099 0.577268 0.071 Uiso calc 0.5 B -1
F F1 -0.0293(15) 0.5305(13) 0.7887(8) 0.037(2) Uani d 0.4 C 1
F F1* -0.0197(11) 0.5456(10) 0.7573(6) 0.0390(17) Uani d 0.6 C 2
F F2 0.0497(11) 0.6626(8) 0.7107(9) 0.043(2) Uani d 0.4 C 1
F F2* 0.0260(7) 0.7081(5) 0.7056(5) 0.0344(13) Uani d 0.6 C 2
F F3 -0.15067(19) 0.70529(16) 0.79144(15) 0.0359(5) Uani d 1 . .
F F4 0.0361(2) 0.65703(19) 0.86652(14) 0.0397(5) Uani d 1 . .
B B1 -0.0248(3) 0.6476(3) 0.7842(3) 0.0265(8) Uani d 1 . .

loop_
_atom_site_aniso_label
_atom_site_aniso_U_11
_atom_site_aniso_U_22
_atom_site_aniso_U_33
_atom_site_aniso_U_12
_atom_site_aniso_U_13
_atom_site_aniso_U_23
Ir1 0.01229(5) 0.01067(5) 0.01045(5) -0.00460(4) 0.00090(3) -0.00118(3)
P1 0.0135(3) 0.0110(3) 0.0118(3) -0.0027(2) 0.0000(2) -0.0013(2)
N1 0.0145(11) 0.0123(10) 0.0155(11) -0.0051(8) -0.0009(8) -0.0005(8)
N2 0.0169(11) 0.0133(11) 0.0232(12) -0.0076(9) 0.0003(9) -0.0002(9)
N3 0.0131(10) 0.0129(11) 0.0153(11) -0.0046(8) 0.0007(8) -0.0005(8)
C1 0.0134(12) 0.0136(12) 0.0095(11) -0.0022(10) 0.0013(9) -0.0034(9)
C2 0.0154(13) 0.0143(13) 0.0228(14) -0.0067(10) 0.0012(10) -0.0015(10)
C3 0.0171(13) 0.0155(13) 0.0194(13) -0.0025(10) -0.0051(10) 0.0007(10)
C4 0.0170(14) 0.0189(14) 0.0279(15) -0.0025(11) -0.0019(11) -0.0008(11)
C5 0.0126(12) 0.0122(12) 0.0224(14) -0.0010(10) -0.0021(10) 0.0018(10)
C6 0.0181(14) 0.0254(15) 0.0229(15) 0.0025(12) 0.0003(11) -0.0032(12)
C7 0.0268(16) 0.0378(19) 0.0199(15) 0.0053(14) -0.0036(12) -0.0022(13)
C8 0.0156(13) 0.0199(13) 0.0105(12) -0.0052(10) -0.0011(9) -0.0017(10)
C9 0.0179(13) 0.0200(14) 0.0128(12) -0.0037(11) -0.0012(10) 0.0002(10)
C10 0.0226(14) 0.0284(16) 0.0153(13) -0.0116(12) -0.0038(11) 0.0063(11)
C11 0.0175(14) 0.0454(19) 0.0166(14) -0.0110(13) -0.0009(11) 0.0040(13)
C12 0.0186(15) 0.0421(19) 0.0193(15) -0.0006(13) 0.0043(11) -0.0056(13)
C13 0.0216(14) 0.0238(15) 0.0195(14) -0.0001(12) 0.0012(11) -0.0058(11)
C14 0.0199(13) 0.0121(12) 0.0131(12) -0.0027(10) -0.0005(10) -0.0019(9)
C15 0.0229(14) 0.0160(14) 0.0207(14) -0.0032(11) -0.0037(11) -0.0002(11)
C16 0.0272(16) 0.0197(14) 0.0197(14) 0.0020(12) -0.0004(12) 0.0019(11)
C17 0.0371(17) 0.0118(13) 0.0210(14) -0.0037(12) 0.0064(12) -0.0016(11)
C18 0.0362(17) 0.0168(14) 0.0221(15) -0.0119(13) -0.0015(12) -0.0024(11)
C19 0.0256(15) 0.0163(13) 0.0173(13) -0.0038(11) -0.0027(11) -0.0004(10)
C20 0.0149(12) 0.0110(12) 0.0145(12) -0.0041(10) -0.0017(9) 0.0016(9)
C21 0.0167(13) 0.0224(14) 0.0170(13) -0.0002(11) -0.0013(10) -0.0018(11)
C22 0.0240(15) 0.0318(17) 0.0158(14) -0.0036(13) -0.0043(11) -0.0020(12)
C23 0.0170(14) 0.0296(16) 0.0256(15) -0.0053(12) -0.0076(11) 0.0064(12)
C24 0.0151(13) 0.0236(15) 0.0299(16) -0.0020(11) 0.0020(11) 0.0025(12)
C25 0.0172(13) 0.0156(13) 0.0204(13) -0.0050(10) 0.0021(10) 0.0010(10)
C26 0.020(3) 0.019(2) 0.0149(16) -0.011(2) -0.001(2) -0.0004(15)
C26* 0.019(3) 0.020(2) 0.015(2) -0.010(3) -0.003(3) 0.003(2)
C27 0.015(2) 0.021(2) 0.013(2) -0.0122(18) -0.0021(16) 0.0018(16)
C27* 0.019(3) 0.022(3) 0.015(2) -0.008(2) -0.001(2) -0.001(2)
C28 0.0175(18) 0.030(2) 0.0171(19) -0.0084(17) -0.0009(16) 0.0064(16)
C28* 0.018(2) 0.027(3) 0.018(3) -0.006(2) 0.000(2) 0.003(2)
C29 0.0170(19) 0.0257(19) 0.014(2) -0.0031(16) 0.0018(17) -0.0017(18)
C29* 0.018(2) 0.027(2) 0.015(3) -0.002(2) 0.000(2) 0.000(2)
C30 0.015(3) 0.0189(19) 0.012(2) -0.0059(19) 0.0013(17) -0.0042(18)
C30* 0.018(3) 0.022(2) 0.012(3) -0.003(2) -0.001(2) -0.005(2)
C31 0.017(3) 0.022(2) 0.0106(15) -0.005(2) -0.002(2) -0.0024(15)
C31* 0.019(3) 0.021(2) 0.012(2) -0.006(3) -0.001(3) -0.003(2)
C32 0.022(2) 0.0242(18) 0.0134(16) -0.0053(19) -0.0022(17) 0.0012(14)
C32* 0.020(3) 0.023(2) 0.014(2) -0.004(3) -0.002(2) 0.001(2)
C33 0.022(2) 0.0211(18) 0.0158(16) -0.0069(18) -0.0009(17) 0.0033(14)
C33* 0.021(3) 0.022(2) 0.014(2) -0.006(2) -0.003(2) 0.0038(19)
Cl1 0.0514(6) 0.0527(6) 0.0722(8) -0.0151(5) -0.0070(5) -0.0036(6)
Cl2 0.0627(8) 0.0624(8) 0.1313(14) -0.0159(7) 0.0148(9) 0.0144(8)
C34 0.064(3) 0.031(2) 0.130(5) -0.011(2) 0.010(3) 0.007(3)
Cl3 0.0549(13) 0.0673(15) 0.0593(14) -0.0123(11) -0.0103(11) -0.0030(11)
Cl4 0.0732(17) 0.0561(14) 0.0708(16) -0.0035(12) -0.0137(13) -0.0154(12)
C35 0.047(5) 0.060(6) 0.072(7) -0.013(4) -0.001(5) -0.015(5)
F1 0.023(4) 0.027(4) 0.062(7) -0.005(3) -0.007(5) -0.017(5)
F1* 0.035(3) 0.033(3) 0.047(4) -0.002(2) 0.003(3) -0.013(3)
F2 0.032(4) 0.076(6) 0.027(3) -0.023(5) 0.003(3) -0.005(5)
F2* 0.032(3) 0.058(4) 0.0184(18) -0.023(3) 0.0040(19) 0.003(3)
F3 0.0325(11) 0.0314(11) 0.0401(11) -0.0016(8) 0.0078(9) -0.0008(9)
F4 0.0430(12) 0.0611(14) 0.0251(10) -0.0329(11) -0.0002(9) -0.0033(9)
B1 0.0208(17) 0.039(2) 0.0243(17) -0.0156(15) 0.0060(13) -0.0119(15)

loop_
_atom_type_symbol
_atom_type_description
_atom_type_scat_dispersion_real
_atom_type_scat_dispersion_imag
_atom_type_scat_source
C C 0.0033 0.0016 'International Tables Vol C Tables 4.2.6.8 and 6.1.1.4'
H H 0.0000 0.0000 'International Tables Vol C Tables 4.2.6.8 and 6.1.1.4'
B B 0.0013 0.0007 'International Tables Vol C Tables 4.2.6.8 and 6.1.1.4'
Cl Cl 0.1484 0.1585 'International Tables Vol C Tables 4.2.6.8 and 6.1.1.4'
F F 0.0171 0.0103 'International Tables Vol C Tables 4.2.6.8 and 6.1.1.4'
Ir Ir -1.4442 7.9887 'International Tables Vol C Tables 4.2.6.8 and 6.1.1.4'
N N 0.0061 0.0033 'International Tables Vol C Tables 4.2.6.8 and 6.1.1.4'
P P 0.1023 0.0942 'International Tables Vol C Tables 4.2.6.8 and 6.1.1.4'

loop_
_geom_angle_atom_site_label_1
_geom_angle_atom_site_label_2
_geom_angle_atom_site_label_3
_geom_angle_site_symmetry_1
_geom_angle_site_symmetry_3
_geom_angle
_geom_angle_publ_flag
C1 Ir1 P1 . . 92.69(7) ?
C1 Ir1 C26 . . 160.8(2) ?
C1 Ir1 C26* . . 153.1(4) ?
C1 Ir1 C27 . . 161.03(17) ?
C1 Ir1 C27* . . 169.3(4) ?
C1 Ir1 C30 . . 90.8(3) ?
C1 Ir1 C30* . . 92.2(6) ?
C1 Ir1 C31 . . 87.4(3) ?
C1 Ir1 C31* . . 90.2(5) ?
C26 Ir1 P1 . . 95.9(2) ?
C26 Ir1 C27 . . 36.63(19) ?
C26* Ir1 P1 . . 94.3(5) ?
C26* Ir1 C31* . . 79.7(7) ?
C27 Ir1 P1 . . 89.18(18) ?
C27* Ir1 P1 . . 92.1(4) ?
C27* Ir1 C26* . . 35.6(4) ?
C27* Ir1 C31* . . 86.4(6) ?
C30 Ir1 P1 . . 158.19(17) ?
C30 Ir1 C26 . . 87.6(3) ?
C30 Ir1 C27 . . 80.8(3) ?
C30 Ir1 C31 . . 37.0(2) ?
C30* Ir1 P1 . . 150.5(4) ?
C30* Ir1 C26* . . 94.4(7) ?
C30* Ir1 C27* . . 79.0(7) ?
C30* Ir1 C31* . . 37.1(4) ?
C31 Ir1 P1 . . 164.72(18) ?
C31 Ir1 C26 . . 79.8(4) ?
C31 Ir1 C27 . . 95.7(3) ?
C31* Ir1 P1 . . 171.5(5) ?
C8 P1 Ir1 . . 119.96(9) ?
C14 P1 Ir1 . . 111.55(9) ?
C14 P1 C8 . . 104.04(12) ?
C14 P1 C20 . . 105.26(12) ?
C20 P1 Ir1 . . 113.78(9) ?
C20 P1 C8 . . 100.68(12) ?
N2 N1 C3 . . 118.2(2) ?
C1 N1 N2 . . 113.4(2) ?
C1 N1 C3 . . 127.7(2) ?
C2 N2 N1 . . 103.5(2) ?
C1 N3 C2 . . 108.2(2) ?
C1 N3 C5 . . 125.7(2) ?
C2 N3 C5 . . 126.0(2) ?
N1 C1 Ir1 . . 128.93(19) ?
N1 C1 N3 . . 103.5(2) ?
N3 C1 Ir1 . . 127.53(19) ?
N2 C2 N3 . . 111.4(2) ?
N2 C2 H2 . . 124.3 ?
N3 C2 H2 . . 124.3 ?
N1 C3 H3A . . 109.0 ?
N1 C3 H3B . . 109.0 ?
N1 C3 C4 . . 113.0(2) ?
H3A C3 H3B . . 107.8 ?
C4 C3 H3A . . 109.0 ?
C4 C3 H3B . . 109.0 ?
C3 C4 H4A . . 109.5 ?
C3 C4 H4B . . 109.5 ?
C3 C4 H4C . . 109.5 ?
H4A C4 H4B . . 109.5 ?
H4A C4 H4C . . 109.5 ?
H4B C4 H4C . . 109.5 ?
N3 C5 H5 . . 108.2 ?
N3 C5 C6 . . 110.7(2) ?
N3 C5 C7 . . 110.3(2) ?
C6 C5 H5 . . 108.2 ?
C6 C5 C7 . . 111.2(2) ?
C7 C5 H5 . . 108.2 ?
C5 C6 H6A . . 109.5 ?
C5 C6 H6B . . 109.5 ?
C5 C6 H6C . . 109.5 ?
H6A C6 H6B . . 109.5 ?
H6A C6 H6C . . 109.5 ?
H6B C6 H6C . . 109.5 ?
C5 C7 H7A . . 109.5 ?
C5 C7 H7B . . 109.5 ?
C5 C7 H7C . . 109.5 ?
H7A C7 H7B . . 109.5 ?
H7A C7 H7C . . 109.5 ?
H7B C7 H7C . . 109.5 ?
C9 C8 P1 . . 117.8(2) ?
C13 C8 P1 . . 123.7(2) ?
C13 C8 C9 . . 118.4(3) ?
C8 C9 H9 . . 119.5 ?
C10 C9 C8 . . 121.0(3) ?
C10 C9 H9 . . 119.5 ?
C9 C10 H10 . . 120.0 ?
C9 C10 C11 . . 120.0(3) ?
C11 C10 H10 . . 120.0 ?
C10 C11 H11 . . 120.2 ?
C12 C11 C10 . . 119.7(3) ?
C12 C11 H11 . . 120.2 ?
C11 C12 H12 . . 119.7 ?
C11 C12 C13 . . 120.7(3) ?
C13 C12 H12 . . 119.7 ?
C8 C13 C12 . . 120.3(3) ?
C8 C13 H13 . . 119.9 ?
C12 C13 H13 . . 119.9 ?
C15 C14 P1 . . 117.8(2) ?
C19 C14 P1 . . 122.6(2) ?
C19 C14 C15 . . 119.3(3) ?
C14 C15 H15 . . 119.6 ?
C16 C15 C14 . . 120.8(3) ?
C16 C15 H15 . . 119.6 ?
C15 C16 H16 . . 120.3 ?
C15 C16 C17 . . 119.3(3) ?
C17 C16 H16 . . 120.3 ?
C16 C17 H17 . . 119.8 ?
C18 C17 C16 . . 120.3(3) ?
C18 C17 H17 . . 119.8 ?
C17 C18 H18 . . 119.7 ?
C17 C18 C19 . . 120.5(3) ?
C19 C18 H18 . . 119.7 ?
C14 C19 H19 . . 120.1 ?
C18 C19 C14 . . 119.8(3) ?
C18 C19 H19 . . 120.1 ?
C21 C20 P1 . . 119.5(2) ?
C25 C20 P1 . . 121.1(2) ?
C25 C20 C21 . . 119.4(2) ?
C20 C21 H21 . . 119.9 ?
C22 C21 C20 . . 120.2(3) ?
C22 C21 H21 . . 119.9 ?
C21 C22 H22 . . 119.9 ?
C21 C22 C23 . . 120.1(3) ?
C23 C22 H22 . . 119.9 ?
C22 C23 H23 . . 120.0 ?
C24 C23 C22 . . 120.0(3) ?
C24 C23 H23 . . 120.0 ?
C23 C24 H24 . . 119.7 ?
C23 C24 C25 . . 120.5(3) ?
C25 C24 H24 . . 119.7 ?
C20 C25 H25 . . 120.1 ?
C24 C25 C20 . . 119.8(3) ?
C24 C25 H25 . . 120.1 ?
Ir1 C26 H26 . . 114.4 ?
C27 C26 Ir1 . . 71.8(4) ?
C27 C26 H26 . . 114.4 ?
C27 C26 C33 . . 122.7(6) ?
C33 C26 Ir1 . . 111.9(5) ?
C33 C26 H26 . . 114.4 ?
Ir1 C26* H26* . . 114.0 ?
C27* C26* Ir1 . . 72.0(9) ?
C27* C26* H26* . . 114.0 ?
C27* C26* C33* . . 124.8(12) ?
C33* C26* Ir1 . . 110.5(10) ?
C33* C26* H26* . . 114.0 ?
Ir1 C27 H27 . . 114.5 ?
C26 C27 Ir1 . . 71.5(4) ?
C26 C27 H27 . . 114.5 ?
C26 C27 C28 . . 124.5(6) ?
C28 C27 Ir1 . . 109.1(4) ?
C28 C27 H27 . . 114.5 ?
Ir1 C27* H27* . . 112.8 ?
C26* C27* Ir1 . . 72.4(10) ?
C26* C27* H27* . . 112.8 ?
C26* C27* C28* . . 126.9(12) ?
C28* C27* Ir1 . . 112.1(8) ?
C28* C27* H27* . . 112.8 ?
C27 C28 H28A . . 108.6 ?
C27 C28 H28B . . 108.6 ?
C27 C28 C29 . . 114.6(4) ?
H28A C28 H28B . . 107.6 ?
C29 C28 H28A . . 108.6 ?
C29 C28 H28B . . 108.6 ?
C27* C28* H28C . . 108.9 ?
C27* C28* H28D . . 108.9 ?
H28C C28* H28D . . 107.7 ?
C29* C28* C27* . . 113.3(9) ?
C29* C28* H28C . . 108.9 ?
C29* C28* H28D . . 108.9 ?
C28 C29 H29A . . 108.8 ?
C28 C29 H29B . . 108.8 ?
H29A C29 H29B . . 107.7 ?
C30 C29 C28 . . 113.7(5) ?
C30 C29 H29A . . 108.8 ?
C30 C29 H29B . . 108.8 ?
C28* C29* H29C . . 108.9 ?
C28* C29* H29D . . 108.9 ?
H29C C29* H29D . . 107.7 ?
C30* C29* C28* . . 113.2(11) ?
C30* C29* H29C . . 108.9 ?
C30* C29* H29D . . 108.9 ?
Ir1 C30 H30 . . 113.7 ?
C29 C30 Ir1 . . 112.3(5) ?
C29 C30 H30 . . 113.7 ?
C31 C30 Ir1 . . 71.7(6) ?
C31 C30 C29 . . 124.6(7) ?
C31 C30 H30 . . 113.7 ?
Ir1 C30* H30* . . 112.8 ?
C29* C30* Ir1 . . 110.9(11) ?
C29* C30* H30* . . 112.8 ?
C31* C30* Ir1 . . 72.9(11) ?
C31* C30* C29* . . 127.5(15) ?
C31* C30* H30* . . 112.8 ?
Ir1 C31 H31 . . 113.4 ?
C30 C31 Ir1 . . 71.3(5) ?
C30 C31 H31 . . 113.4 ?
C30 C31 C32 . . 127.4(7) ?
C32 C31 Ir1 . . 109.8(5) ?
C32 C31 H31 . . 113.4 ?
Ir1 C31* H31* . . 114.5 ?
C30* C31* Ir1 . . 70.0(11) ?
C30* C31* H31* . . 114.5 ?
C30* C31* C32* . . 122.9(13) ?
C32* C31* Ir1 . . 112.7(10) ?
C32* C31* H31* . . 114.5 ?
C31 C32 H32A . . 109.1 ?
C31 C32 H32B . . 109.1 ?
C31 C32 C33 . . 112.5(5) ?
H32A C32 H32B . . 107.8 ?
C33 C32 H32A . . 109.1 ?
C33 C32 H32B . . 109.1 ?
C31* C32* H32C . . 109.1 ?
C31* C32* H32D . . 109.1 ?
H32C C32* H32D . . 107.9 ?
C33* C32* C31* . . 112.4(9) ?
C33* C32* H32C . . 109.1 ?
C33* C32* H32D . . 109.1 ?
C26 C33 C32 . . 112.3(4) ?
C26 C33 H33A . . 109.2 ?
C26 C33 H33B . . 109.2 ?
C32 C33 H33A . . 109.2 ?
C32 C33 H33B . . 109.2 ?
H33A C33 H33B . . 107.9 ?
C26* C33* C32* . . 114.2(9) ?
C26* C33* H33C . . 108.7 ?
C26* C33* H33D . . 108.7 ?
C32* C33* H33C . . 108.7 ?
C32* C33* H33D . . 108.7 ?
H33C C33* H33D . . 107.6 ?
Cl1 C34 H34A . . 109.2 ?
Cl1 C34 H34B . . 109.2 ?
Cl2 C34 Cl1 . . 112.1(3) ?
Cl2 C34 H34A . . 109.2 ?
Cl2 C34 H34B . . 109.2 ?
H34A C34 H34B . . 107.9 ?
Cl3 C35 Cl4 . . 111.7(6) ?
Cl3 C35 H35A . . 109.3 ?
Cl3 C35 H35B . . 109.3 ?
Cl4 C35 H35A . . 109.3 ?
Cl4 C35 H35B . . 109.3 ?
H35A C35 H35B . . 107.9 ?
F1* B1 F2* . . 108.8(5) ?
F1* B1 F3 . . 109.8(6) ?
F1* B1 F4 . . 116.2(5) ?
F2 B1 F1 . . 107.2(7) ?
F2 B1 F3 . . 121.4(5) ?
F2 B1 F4 . . 108.6(6) ?
F3 B1 F1 . . 105.8(7) ?
F3 B1 F2* . . 101.5(4) ?
F4 B1 F1 . . 102.0(6) ?
F4 B1 F2* . . 109.4(4) ?
F4 B1 F3 . . 110.1(3) ?

loop_
_geom_bond_atom_site_label_1
_geom_bond_atom_site_label_2
_geom_bond_site_symmetry_2
_geom_bond_distance
_geom_bond_publ_flag
Ir1 P1 . 2.3203(6) ?
Ir1 C1 . 2.029(3) ?
Ir1 C26 . 2.219(9) ?
Ir1 C26* . 2.210(18) ?
Ir1 C27 . 2.223(7) ?
Ir1 C27* . 2.206(16) ?
Ir1 C30 . 2.208(9) ?
Ir1 C30* . 2.186(19) ?
Ir1 C31 . 2.213(10) ?
Ir1 C31* . 2.22(2) ?
P1 C8 . 1.836(3) ?
P1 C14 . 1.820(3) ?
P1 C20 . 1.821(3) ?
N1 N2 . 1.382(3) ?
N1 C1 . 1.340(3) ?
N1 C3 . 1.470(3) ?
N2 C2 . 1.304(4) ?
N3 C1 . 1.368(3) ?
N3 C2 . 1.369(3) ?
N3 C5 . 1.479(3) ?
C2 H2 . 0.9500 ?
C3 H3A . 0.9900 ?
C3 H3B . 0.9900 ?
C3 C4 . 1.508(4) ?
C4 H4A . 0.9800 ?
C4 H4B . 0.9800 ?
C4 H4C . 0.9800 ?
C5 H5 . 1.0000 ?
C5 C6 . 1.528(4) ?
C5 C7 . 1.528(4) ?
C6 H6A . 0.9800 ?
C6 H6B . 0.9800 ?
C6 H6C . 0.9800 ?
C7 H7A . 0.9800 ?
C7 H7B . 0.9800 ?
C7 H7C . 0.9800 ?
C8 C9 . 1.397(4) ?
C8 C13 . 1.393(4) ?
C9 H9 . 0.9500 ?
C9 C10 . 1.385(4) ?
C10 H10 . 0.9500 ?
C10 C11 . 1.385(4) ?
C11 H11 . 0.9500 ?
C11 C12 . 1.376(5) ?
C12 H12 . 0.9500 ?
C12 C13 . 1.393(4) ?
C13 H13 . 0.9500 ?
C14 C15 . 1.404(4) ?
C14 C19 . 1.390(4) ?
C15 H15 . 0.9500 ?
C15 C16 . 1.383(4) ?
C16 H16 . 0.9500 ?
C16 C17 . 1.391(4) ?
C17 H17 . 0.9500 ?
C17 C18 . 1.384(5) ?
C18 H18 . 0.9500 ?
C18 C19 . 1.390(4) ?
C19 H19 . 0.9500 ?
C20 C21 . 1.402(4) ?
C20 C25 . 1.401(4) ?
C21 H21 . 0.9500 ?
C21 C22 . 1.388(4) ?
C22 H22 . 0.9500 ?
C22 C23 . 1.392(4) ?
C23 H23 . 0.9500 ?
C23 C24 . 1.384(4) ?
C24 H24 . 0.9500 ?
C24 C25 . 1.394(4) ?
C25 H25 . 0.9500 ?
C26 H26 . 1.0000 ?
C26 C27 . 1.396(8) ?
C26 C33 . 1.534(9) ?
C26* H26* . 1.0000 ?
C26* C27* . 1.350(15) ?
C26* C33* . 1.511(18) ?
C27 H27 . 1.0000 ?
C27 C28 . 1.511(8) ?
C27* H27* . 1.0000 ?
C27* C28* . 1.538(16) ?
C28 H28A . 0.9900 ?
C28 H28B . 0.9900 ?
C28 C29 . 1.541(8) ?
C28* H28C . 0.9900 ?
C28* H28D . 0.9900 ?
C28* C29* . 1.505(16) ?
C29 H29A . 0.9900 ?
C29 H29B . 0.9900 ?
C29 C30 . 1.537(10) ?
C29* H29C . 0.9900 ?
C29* H29D . 0.9900 ?
C29* C30* . 1.48(2) ?
C30 H30 . 1.0000 ?
C30 C31 . 1.402(8) ?
C30* H30* . 1.0000 ?
C30* C31* . 1.402(18) ?
C31 H31 . 1.0000 ?
C31 C32 . 1.479(10) ?
C31* H31* . 1.0000 ?
C31* C32* . 1.56(2) ?
C32 H32A . 0.9900 ?
C32 H32B . 0.9900 ?
C32 C33 . 1.551(7) ?
C32* H32C . 0.9900 ?
C32* H32D . 0.9900 ?
C32* C33* . 1.522(14) ?
C33 H33A . 0.9900 ?
C33 H33B . 0.9900 ?
C33* H33C . 0.9900 ?
C33* H33D . 0.9900 ?
Cl1 C34 . 1.753(5) ?
Cl2 C34 . 1.753(5) ?
C34 H34A . 0.9900 ?
C34 H34B . 0.9900 ?
Cl3 C35 . 1.752(11) ?
Cl4 C35 . 1.764(9) ?
C35 H35A . 0.9900 ?
C35 H35B . 0.9900 ?
F1 B1 . 1.478(16) ?
F1* B1 . 1.339(13) ?
F2 B1 . 1.311(13) ?
F2* B1 . 1.466(8) ?
F3 B1 . 1.394(4) ?
F4 B1 . 1.387(4) ?

loop_
_geom_hbond_atom_site_label_D
_geom_hbond_atom_site_label_H
_geom_hbond_atom_site_label_A
_geom_hbond_site_symmetry_A
_geom_hbond_distance_DH
_geom_hbond_distance_HA
_geom_hbond_distance_DA
_geom_hbond_angle_DHA
_geom_hbond_publ_flag
C2 H2 F1 1_655 0.95 2.21 3.140(16) 168 yes
C11 H11 F2 2_666 0.95 2.37 3.192(13) 145 yes

loop_
_geom_torsion_atom_site_label_1
_geom_torsion_atom_site_label_2
_geom_torsion_atom_site_label_3
_geom_torsion_atom_site_label_4
_geom_torsion_site_symmetry_1
_geom_torsion_site_symmetry_2
_geom_torsion_site_symmetry_3
_geom_torsion_site_symmetry_4
_geom_torsion
_geom_torsion_publ_flag
Ir1 P1 C8 C9 . . . . -56.0(2) ?
Ir1 P1 C8 C13 . . . . 127.2(2) ?
Ir1 P1 C14 C15 . . . . -64.4(2) ?
Ir1 P1 C14 C19 . . . . 109.2(2) ?
Ir1 P1 C20 C21 . . . . 176.48(19) ?
Ir1 P1 C20 C25 . . . . -3.5(2) ?
Ir1 C26 C27 C28 . . . . -100.9(6) ?
Ir1 C26 C33 C32 . . . . -15.5(5) ?
Ir1 C26* C27* C28* . . . . -104.8(14) ?
Ir1 C26* C33* C32* . . . . 36.6(11) ?
Ir1 C27 C28 C29 . . . . -34.4(5) ?
Ir1 C27* C28* C29* . . . . 7.8(11) ?
Ir1 C30 C31 C32 . . . . -101.0(9) ?
Ir1 C30* C31* C32* . . . . -104.7(15) ?
Ir1 C31 C32 C33 . . . . -40.6(5) ?
Ir1 C31* C32* C33* . . . . 10.7(12) ?
P1 C8 C9 C10 . . . . -178.8(2) ?
P1 C8 C13 C12 . . . . 177.5(2) ?
P1 C14 C15 C16 . . . . 174.9(2) ?
P1 C14 C19 C18 . . . . -174.0(2) ?
P1 C20 C21 C22 . . . . 179.2(2) ?
P1 C20 C25 C24 . . . . -178.8(2) ?
N1 N2 C2 N3 . . . . 1.1(3) ?
N2 N1 C1 Ir1 . . . . 179.62(18) ?
N2 N1 C1 N3 . . . . 1.4(3) ?
N2 N1 C3 C4 . . . . -57.1(3) ?
C1 N1 N2 C2 . . . . -1.6(3) ?
C1 N1 C3 C4 . . . . 133.5(3) ?
C1 N3 C2 N2 . . . . -0.3(3) ?
C1 N3 C5 C6 . . . . 129.0(3) ?
C1 N3 C5 C7 . . . . -107.5(3) ?
C2 N3 C1 Ir1 . . . . -178.91(18) ?
C2 N3 C1 N1 . . . . -0.6(3) ?
C2 N3 C5 C6 . . . . -49.5(3) ?
C2 N3 C5 C7 . . . . 74.0(3) ?
C3 N1 N2 C2 . . . . -172.5(2) ?
C3 N1 C1 Ir1 . . . . -10.5(4) ?
C3 N1 C1 N3 . . . . 171.2(2) ?
C5 N3 C1 Ir1 . . . . 2.4(4) ?
C5 N3 C1 N1 . . . . -179.4(2) ?
C5 N3 C2 N2 . . . . 178.4(2) ?
C8 P1 C14 C15 . . . . 66.3(2) ?
C8 P1 C14 C19 . . . . -120.1(2) ?
C8 P1 C20 C21 . . . . 46.8(2) ?
C8 P1 C20 C25 . . . . -133.1(2) ?
C8 C9 C10 C11 . . . . 1.1(4) ?
C9 C8 C13 C12 . . . . 0.7(4) ?
C9 C10 C11 C12 . . . . 0.8(4) ?
C10 C11 C12 C13 . . . . -1.9(5) ?
C11 C12 C13 C8 . . . . 1.1(5) ?
C13 C8 C9 C10 . . . . -1.9(4) ?
C14 P1 C8 C9 . . . . 178.4(2) ?
C14 P1 C8 C13 . . . . 1.6(3) ?
C14 P1 C20 C21 . . . . -61.1(2) ?
C14 P1 C20 C25 . . . . 119.0(2) ?
C14 C15 C16 C17 . . . . -0.5(4) ?
C15 C14 C19 C18 . . . . -0.5(4) ?
C15 C16 C17 C18 . . . . -0.7(4) ?
C16 C17 C18 C19 . . . . 1.2(5) ?
C17 C18 C19 C14 . . . . -0.6(4) ?
C19 C14 C15 C16 . . . . 1.0(4) ?
C20 P1 C8 C9 . . . . 69.6(2) ?
C20 P1 C8 C13 . . . . -107.2(2) ?
C20 P1 C14 C15 . . . . 171.7(2) ?
C20 P1 C14 C19 . . . . -14.7(3) ?
C20 C21 C22 C23 . . . . -0.3(5) ?
C21 C20 C25 C24 . . . . 1.2(4) ?
C21 C22 C23 C24 . . . . 1.0(5) ?
C22 C23 C24 C25 . . . . -0.6(5) ?
C23 C24 C25 C20 . . . . -0.5(4) ?
C25 C20 C21 C22 . . . . -0.8(4) ?
C26 C27 C28 C29 . . . . 45.9(8) ?
C26* C27* C28* C29* . . . . 91.9(16) ?
C27 C26 C33 C32 . . . . -97.4(7) ?
C27 C28 C29 C30 . . . . 28.6(7) ?
C27* C26* C33* C32* . . . . -45.2(18) ?
C27* C28* C29* C30* . . . . -30.3(13) ?
C28 C29 C30 Ir1 . . . . -7.8(6) ?
C28 C29 C30 C31 . . . . -90.5(9) ?
C28* C29* C30* Ir1 . . . . 38.1(13) ?
C28* C29* C30* C31* . . . . -46(2) ?
C29 C30 C31 Ir1 . . . . 105.0(8) ?
C29 C30 C31 C32 . . . . 4.0(13) ?
C29* C30* C31* Ir1 . . . . 103.5(18) ?
C29* C30* C31* C32* . . . . -1(3) ?
C30 C31 C32 C33 . . . . 40.5(10) ?
C30* C31* C32* C33* . . . . 90.9(17) ?
C31 C32 C33 C26 . . . . 37.6(7) ?
C31* C32* C33* C26* . . . . -31.3(13) ?
C33 C26 C27 Ir1 . . . . 104.8(7) ?
C33 C26 C27 C28 . . . . 3.9(10) ?
C33* C26* C27* Ir1 . . . . 102.8(14) ?
C33* C26* C27* C28* . . . . -2(2) ?
